data_4331871
loop_
_publ_author_name
'Singh, Priti'
'Sarkar, Biprajit'
'Sieger, Monika'
'Niemeyer, Mark'
'Fiedler, Jan'
'Z\'ali\<s, Stanislav'
'Kaim, Wolfgang'

_publ_section_title
;
 The Metal&#x2212;NO Interaction in the Redox Systems [Cl5Os(NO)]n-,n=
 1&#x2212;3, andcis-[(bpy)2ClOs(NO)]2+/+:&#x00A0; Calculations,
 Structural, Electrochemical, and Spectroscopic Results
;
_journal_issue 12
_journal_name_full 'Inorganic Chemistry'
_journal_page_first 4602
_journal_page_last 4609
_journal_paper_doi 10.1021/ic0517669
_journal_volume 45
_journal_year 2006
_chemical_formula_sum 'C28 H26 Cl2.5 N2.5 O0.5 Os0.5 P'
_chemical_formula_weight 620.21
_chemical_name_systematic
; 
 ? 
;
_space_group_IT_number 14
_symmetry_cell_setting monoclinic
_symmetry_space_group_name_Hall '-P 2ybc'
_symmetry_space_group_name_H-M 'P 1 21/c 1'
_atom_sites_solution_hydrogens geom
_atom_sites_solution_primary direct
_atom_sites_solution_secondary difmap
_audit_creation_method SHELXL-97
_cell_angle_alpha 90.00
_cell_angle_beta 98.262(6)
_cell_angle_gamma 90.00
_cell_formula_units_Z 4
_cell_length_a 9.50560(10)
_cell_length_b 19.4011(2)
_cell_length_c 14.8581(2)
_cell_measurement_temperature 173(2)
_cell_volume 2711.68(7)
_computing_structure_refinement 'SHELXL-97 (Sheldrick, 1997)'
_computing_structure_solution 'SHELXS-97 (Sheldrick, 1990)'
_diffrn_ambient_temperature 173(2)
_diffrn_measured_fraction_theta_full 0.995
_diffrn_measured_fraction_theta_max 0.995
_diffrn_measurement_device_type 'Nonius Kappa CCD'
_diffrn_radiation_monochromator graphite
_diffrn_radiation_source 'fine-focus sealed tube'
_diffrn_radiation_type MoK\a
_diffrn_radiation_wavelength 0.71073
_diffrn_reflns_av_R_equivalents 0.0602
_diffrn_reflns_av_sigmaI/netI 0.0217
_diffrn_reflns_limit_h_max 12
_diffrn_reflns_limit_h_min -12
_diffrn_reflns_limit_k_max 25
_diffrn_reflns_limit_k_min -25
_diffrn_reflns_limit_l_max 19
_diffrn_reflns_limit_l_min -19
_diffrn_reflns_number 59472
_diffrn_reflns_theta_full 28.29
_diffrn_reflns_theta_max 28.29
_diffrn_reflns_theta_min 2.96
_exptl_absorpt_coefficient_mu 2.701
_exptl_crystal_density_diffrn 1.519
_exptl_crystal_density_method 'not measured'
_exptl_crystal_F_000 1244
_refine_diff_density_max 0.440
_refine_diff_density_min -1.192
_refine_diff_density_rms 0.075
_refine_ls_extinction_method none
_refine_ls_goodness_of_fit_ref 1.581
_refine_ls_hydrogen_treatment mixed
_refine_ls_matrix_type full
_refine_ls_number_parameters 359
_refine_ls_number_reflns 6695
_refine_ls_number_restraints 0
_refine_ls_restrained_S_all 1.581
_refine_ls_R_factor_all 0.0211
_refine_ls_R_factor_gt 0.0183
_refine_ls_shift/su_max 0.002
_refine_ls_shift/su_mean 0.000
_refine_ls_structure_factor_coef Fsqd
_refine_ls_weighting_details 'calc w=1/[\s^2^(Fo^2^)+(0.0209P)^2^+0.0000P] where P=(Fo^2^+2Fc^2^)/3'
_refine_ls_weighting_scheme calc
_refine_ls_wR_factor_gt 0.0536
_refine_ls_wR_factor_ref 0.0548
_reflns_number_gt 6160
_reflns_number_total 6695
_reflns_threshold_expression >2sigma(I)
_cod_data_source_file ic0517669sup1.cif
_cod_data_source_block OsNO
_cod_original_cell_volume 2711.68(5)
_cod_original_sg_symbol_H-M P2(1)/c
_cod_original_formula_sum 'C28 H26 Cl2.50 N2.50 O0.50 Os0.50 P'
_cod_database_code 4331871

loop_
_symmetry_equiv_pos_as_xyz
'x, y, z'
'-x, y+1/2, -z+1/2'
'-x, -y, -z'
'x, -y-1/2, z-1/2'

loop_
_atom_site_label
_atom_site_type_symbol
_atom_site_fract_x
_atom_site_fract_y
_atom_site_fract_z
_atom_site_U_iso_or_equiv
_atom_site_adp_type
_atom_site_occupancy
_atom_site_symmetry_multiplicity
_atom_site_calc_flag
_atom_site_refinement_flags
_atom_site_disorder_assembly
_atom_site_disorder_group
Os Os 0.0000 0.5000 0.5000 0.01393(4) Uani 1 2 d S . .
Cl1 Cl 0.05417(4) 0.382816(19) 0.53900(2) 0.01850(8) Uani 1 1 d . A .
Cl2 Cl 0.11602(4) 0.48859(2) 0.36852(3) 0.01739(8) Uani 1 1 d . A .
Cl3 Cl 0.20574(19) 0.53393(12) 0.58535(13) 0.0144(3) Uani 0.50 1 d P A 1
N1 N 0.1695(7) 0.5256(4) 0.5660(5) 0.0157(11) Uani 0.50 1 d P A 2
O1 O 0.2751(3) 0.54079(16) 0.60886(19) 0.0256(6) Uani 0.50 1 d P A 2
P P 0.34225(4) 0.804737(19) 0.56690(2) 0.01269(7) Uani 1 1 d . . .
C11 C 0.26210(15) 0.84814(8) 0.46590(9) 0.0171(3) Uani 1 1 d . . .
C12 C 0.14179(16) 0.88840(8) 0.46729(11) 0.0226(3) Uani 1 1 d . . .
H12A H 0.1028 0.8943 0.5222 0.017(4) Uiso 1 1 calc R . .
C13 C 0.07852(18) 0.92026(9) 0.38727(13) 0.0325(4) Uani 1 1 d . . .
H13A H -0.0041 0.9477 0.3876 0.038(5) Uiso 1 1 calc R . .
C14 C 0.1359(2) 0.91186(10) 0.30807(12) 0.0348(4) Uani 1 1 d . . .
H14A H 0.0911 0.9328 0.2536 0.041(6) Uiso 1 1 calc R . .
C15 C 0.25821(19) 0.87325(10) 0.30689(11) 0.0316(4) Uani 1 1 d . . .
H15A H 0.2985 0.8690 0.2522 0.050(7) Uiso 1 1 calc R . .
C16 C 0.32164(17) 0.84089(9) 0.38550(10) 0.0235(3) Uani 1 1 d . . .
H16A H 0.4050 0.8140 0.3849 0.047(6) Uiso 1 1 calc R . .
C21 C 0.41240(14) 0.72446(7) 0.53336(9) 0.0151(3) Uani 1 1 d . . .
C22 C 0.33240(16) 0.68427(8) 0.46611(10) 0.0199(3) Uani 1 1 d . . .
H22A H 0.2410 0.6994 0.4389 0.018(4) Uiso 1 1 calc R . .
C23 C 0.38674(19) 0.62258(9) 0.43943(12) 0.0252(4) Uani 1 1 d . . .
H23A H 0.3320 0.5949 0.3946 0.024(4) Uiso 1 1 calc R . .
C24 C 0.52160(18) 0.60106(9) 0.47826(12) 0.0256(3) Uani 1 1 d . . .
H24A H 0.5597 0.5592 0.4589 0.040(6) Uiso 1 1 calc R . .
C25 C 0.60024(18) 0.64043(9) 0.54502(12) 0.0246(4) Uani 1 1 d . . .
H25A H 0.6920 0.6253 0.5715 0.025(5) Uiso 1 1 calc R . .
C26 C 0.54623(15) 0.70174(8) 0.57352(10) 0.0194(3) Uani 1 1 d . . .
H26A H 0.6000 0.7282 0.6201 0.024(5) Uiso 1 1 calc R . .
C31 C 0.48570(14) 0.85486(7) 0.62486(9) 0.0143(3) Uani 1 1 d . . .
C32 C 0.55625(15) 0.90187(8) 0.57681(10) 0.0185(3) Uani 1 1 d . . .
H32A H 0.5226 0.9110 0.5146 0.024(5) Uiso 1 1 calc R . .
C33 C 0.67658(16) 0.93558(8) 0.62019(10) 0.0225(3) Uani 1 1 d . . .
H33A H 0.7255 0.9676 0.5875 0.036(5) Uiso 1 1 calc R . .
C34 C 0.72491(15) 0.92248(8) 0.71102(10) 0.0218(3) Uani 1 1 d . . .
H34A H 0.8072 0.9455 0.7403 0.019(4) Uiso 1 1 calc R . .
C35 C 0.65418(16) 0.87617(8) 0.75935(10) 0.0215(3) Uani 1 1 d . . .
H35A H 0.6879 0.8676 0.8217 0.032(5) Uiso 1 1 calc R . .
C36 C 0.53423(15) 0.84223(8) 0.71702(10) 0.0181(3) Uani 1 1 d . . .
H36A H 0.4853 0.8106 0.7502 0.023(4) Uiso 1 1 calc R . .
C41 C 0.20832(14) 0.79175(8) 0.63909(9) 0.0146(3) Uani 1 1 d . . .
C42 C 0.18082(15) 0.84391(8) 0.69922(10) 0.0202(3) Uani 1 1 d . . .
H42A H 0.2381 0.8842 0.7057 0.019(4) Uiso 1 1 calc R . .
C43 C 0.06924(16) 0.83632(9) 0.74928(11) 0.0254(3) Uani 1 1 d . . .
H43A H 0.0505 0.8712 0.7909 0.029(5) Uiso 1 1 calc R . .
C44 C -0.01496(16) 0.77751(10) 0.73830(11) 0.0246(3) Uani 1 1 d . . .
H44A H -0.0919 0.7727 0.7721 0.027(5) Uiso 1 1 calc R . .
C45 C 0.01175(15) 0.72616(9) 0.67894(10) 0.0226(3) Uani 1 1 d . . .
H45A H -0.0466 0.6862 0.6721 0.034(5) Uiso 1 1 calc R . .
C46 C 0.12442(15) 0.73276(8) 0.62886(10) 0.0182(3) Uani 1 1 d . . .
H46A H 0.1436 0.6973 0.5882 0.028(5) Uiso 1 1 calc R . .
N51 N -0.35480(19) 0.70123(9) 0.82270(13) 0.0467(4) Uani 1 1 d . . .
C52 C -0.27708(19) 0.70399(9) 0.88849(14) 0.0326(4) Uani 1 1 d . . .
C53 C -0.17704(18) 0.70815(10) 0.97100(13) 0.0343(4) Uani 1 1 d . . .
H53A H -0.0805 0.7126 0.9558 0.095(10) Uiso 1 1 calc R . .
H53B H -0.1835 0.6663 1.0071 0.080(9) Uiso 1 1 calc R . .
H53C H -0.1991 0.7484 1.0063 0.099(10) Uiso 1 1 calc R . .
N61 N 0.2750(2) 1.02296(11) 0.59807(13) 0.0441(4) Uani 1 1 d . . .
C62 C 0.34112(18) 1.02939(10) 0.66752(13) 0.0289(4) Uani 1 1 d . . .
C63 C 0.42415(18) 1.03796(11) 0.75648(12) 0.0328(4) Uani 1 1 d . . .
H63A H 0.4422 1.0871 0.7683 0.060(7) Uiso 1 1 calc R . .
H63B H 0.5149 1.0136 0.7584 0.049(8) Uiso 1 1 calc R . .
H63C H 0.3716 1.0190 0.8029 0.054(7) Uiso 1 1 calc R . .

loop_
_atom_site_aniso_label
_atom_site_aniso_U_11
_atom_site_aniso_U_22
_atom_site_aniso_U_33
_atom_site_aniso_U_23
_atom_site_aniso_U_13
_atom_site_aniso_U_12
Os 0.02043(6) 0.01219(6) 0.00941(5) -0.00099(2) 0.00300(3) 0.00065(3)
Cl1 0.01968(16) 0.01556(17) 0.02003(17) 0.00135(13) 0.00204(13) 0.00038(13)
Cl2 0.01792(18) 0.02174(18) 0.01311(17) -0.00248(13) 0.00425(14) -0.00189(14)
Cl3 0.0104(9) 0.0185(6) 0.0134(9) -0.0011(6) -0.0009(6) -0.0026(7)
N1 0.015(3) 0.019(3) 0.013(3) 0.000(2) 0.0031(19) -0.001(2)
O1 0.0189(14) 0.0366(17) 0.0202(14) -0.0022(11) -0.0008(12) -0.0060(14)
P 0.01242(16) 0.01341(18) 0.01194(16) 0.00014(13) 0.00068(12) -0.00046(13)
C11 0.0181(7) 0.0157(7) 0.0156(6) 0.0041(5) -0.0034(5) -0.0049(6)
C12 0.0195(7) 0.0187(8) 0.0280(8) 0.0050(6) -0.0025(6) -0.0027(6)
C13 0.0258(8) 0.0210(9) 0.0453(11) 0.0118(8) -0.0138(7) -0.0053(7)
C14 0.0432(10) 0.0278(10) 0.0270(9) 0.0136(7) -0.0170(7) -0.0185(8)
C15 0.0432(10) 0.0324(10) 0.0167(8) 0.0061(7) -0.0042(7) -0.0195(8)
C16 0.0269(8) 0.0246(9) 0.0176(7) 0.0016(6) -0.0010(6) -0.0089(7)
C21 0.0167(6) 0.0148(7) 0.0148(7) -0.0002(5) 0.0056(5) -0.0002(5)
C22 0.0197(7) 0.0204(8) 0.0203(7) -0.0036(6) 0.0053(6) -0.0036(6)
C23 0.0323(9) 0.0217(9) 0.0237(8) -0.0071(7) 0.0108(7) -0.0072(7)
C24 0.0352(9) 0.0179(8) 0.0279(8) -0.0016(7) 0.0186(7) 0.0013(7)
C25 0.0241(8) 0.0223(9) 0.0291(9) 0.0044(7) 0.0098(7) 0.0050(7)
C26 0.0190(7) 0.0191(8) 0.0202(7) -0.0010(6) 0.0036(6) 0.0015(6)
C31 0.0118(6) 0.0141(7) 0.0167(7) -0.0027(5) 0.0006(5) 0.0000(5)
C32 0.0206(7) 0.0176(8) 0.0177(7) -0.0022(6) 0.0038(5) -0.0026(6)
C33 0.0213(7) 0.0208(8) 0.0264(8) -0.0047(6) 0.0070(6) -0.0054(6)
C34 0.0166(7) 0.0204(8) 0.0277(8) -0.0092(6) 0.0003(6) -0.0006(6)
C35 0.0209(7) 0.0216(8) 0.0198(7) -0.0043(6) -0.0040(6) 0.0029(6)
C36 0.0178(7) 0.0185(8) 0.0175(7) 0.0005(6) 0.0009(5) 0.0003(6)
C41 0.0126(6) 0.0184(7) 0.0128(6) 0.0017(5) 0.0022(5) 0.0014(5)
C42 0.0191(7) 0.0201(8) 0.0219(7) -0.0028(6) 0.0042(6) 0.0001(6)
C43 0.0233(8) 0.0309(10) 0.0232(8) -0.0040(7) 0.0076(6) 0.0032(7)
C44 0.0180(7) 0.0359(10) 0.0216(8) 0.0064(7) 0.0082(6) 0.0029(6)
C45 0.0182(7) 0.0255(9) 0.0240(8) 0.0051(6) 0.0026(6) -0.0043(6)
C46 0.0192(7) 0.0191(8) 0.0162(7) 0.0002(6) 0.0023(5) -0.0009(6)
N51 0.0472(10) 0.0293(9) 0.0582(11) 0.0130(8) -0.0109(9) -0.0088(8)
C52 0.0289(9) 0.0174(9) 0.0512(12) 0.0071(8) 0.0046(9) -0.0023(7)
C53 0.0279(9) 0.0302(10) 0.0439(11) -0.0029(8) 0.0026(8) 0.0005(7)
N61 0.0550(11) 0.0361(10) 0.0423(11) -0.0083(9) 0.0109(9) -0.0026(10)
C62 0.0328(9) 0.0201(9) 0.0374(10) -0.0003(8) 0.0169(8) 0.0024(7)
C63 0.0280(9) 0.0383(12) 0.0342(9) 0.0077(8) 0.0115(7) 0.0060(8)

loop_
_atom_type_symbol
_atom_type_description
_atom_type_scat_dispersion_real
_atom_type_scat_dispersion_imag
_atom_type_scat_source
C C 0.0033 0.0016 'International Tables Vol C Tables 4.2.6.8 and 6.1.1.4'
H H 0.0000 0.0000 'International Tables Vol C Tables 4.2.6.8 and 6.1.1.4'
N N 0.0061 0.0033 'International Tables Vol C Tables 4.2.6.8 and 6.1.1.4'
O O 0.0106 0.0060 'International Tables Vol C Tables 4.2.6.8 and 6.1.1.4'
P P 0.1023 0.0942 'International Tables Vol C Tables 4.2.6.8 and 6.1.1.4'
Cl Cl 0.1484 0.1585 'International Tables Vol C Tables 4.2.6.8 and 6.1.1.4'
Os Os -1.2165 7.6030 'International Tables Vol C Tables 4.2.6.8 and 6.1.1.4'

loop_
_geom_angle_atom_site_label_1
_geom_angle_atom_site_label_2
_geom_angle_atom_site_label_3
_geom_angle
_geom_angle_site_symmetry_1
_geom_angle_site_symmetry_3
N1 Os N1 180.000(1) . 3_566
N1 Os Cl3 177.9(3) . 3_566
N1 Os Cl3 2.1(3) 3_566 3_566
N1 Os Cl3 2.1(3) . .
N1 Os Cl3 177.9(3) 3_566 .
Cl3 Os Cl3 180.0 3_566 .
N1 Os Cl1 90.8(3) . 3_566
N1 Os Cl1 89.2(3) 3_566 3_566
Cl3 Os Cl1 90.12(6) 3_566 3_566
Cl3 Os Cl1 89.88(6) . 3_566
N1 Os Cl1 89.2(3) . .
N1 Os Cl1 90.8(3) 3_566 .
Cl3 Os Cl1 89.88(6) 3_566 .
Cl3 Os Cl1 90.12(6) . .
Cl1 Os Cl1 180.0 3_566 .
N1 Os Cl2 90.7(3) . 3_566
N1 Os Cl2 89.3(3) 3_566 3_566
Cl3 Os Cl2 91.25(6) 3_566 3_566
Cl3 Os Cl2 88.75(6) . 3_566
Cl1 Os Cl2 90.083(13) 3_566 3_566
Cl1 Os Cl2 89.917(13) . 3_566
N1 Os Cl2 89.3(3) . .
N1 Os Cl2 90.7(3) 3_566 .
Cl3 Os Cl2 88.75(6) 3_566 .
Cl3 Os Cl2 91.25(6) . .
Cl1 Os Cl2 89.917(13) 3_566 .
Cl1 Os Cl2 90.083(13) . .
Cl2 Os Cl2 180.0 3_566 .
O1 N1 Os 178.5(8) . .
C31 P C11 110.50(7) . .
C31 P C21 108.50(6) . .
C11 P C21 107.80(7) . .
C31 P C41 110.17(7) . .
C11 P C41 108.26(7) . .
C21 P C41 111.58(7) . .
C12 C11 C16 120.28(14) . .
C12 C11 P 120.27(12) . .
C16 C11 P 119.45(12) . .
C11 C12 C13 119.43(16) . .
C14 C13 C12 120.03(17) . .
C13 C14 C15 120.75(15) . .
C16 C15 C14 119.91(17) . .
C15 C16 C11 119.56(16) . .
C26 C21 C22 119.76(14) . .
C26 C21 P 120.52(11) . .
C22 C21 P 119.72(11) . .
C23 C22 C21 119.90(15) . .
C22 C23 C24 120.00(16) . .
C25 C24 C23 120.14(16) . .
C24 C25 C26 120.49(15) . .
C25 C26 C21 119.68(14) . .
C32 C31 C36 120.09(13) . .
C32 C31 P 119.98(11) . .
C36 C31 P 119.70(11) . .
C31 C32 C33 119.72(14) . .
C34 C33 C32 119.99(14) . .
C35 C34 C33 120.47(14) . .
C34 C35 C36 120.14(14) . .
C35 C36 C31 119.58(14) . .
C46 C41 C42 120.54(13) . .
C46 C41 P 119.65(11) . .
C42 C41 P 119.55(11) . .
C43 C42 C41 119.51(15) . .
C42 C43 C44 119.72(15) . .
C45 C44 C43 120.84(14) . .
C44 C45 C46 120.07(15) . .
C41 C46 C45 119.30(14) . .
N51 C52 C53 179.0(2) . .
N61 C62 C63 179.4(2) . .

loop_
_geom_bond_atom_site_label_1
_geom_bond_atom_site_label_2
_geom_bond_distance
_geom_bond_site_symmetry_2
Os N1 1.830(5) .
Os N1 1.830(5) 3_566
Os Cl3 2.2701(15) 3_566
Os Cl3 2.2701(15) .
Os Cl1 2.3841(4) 3_566
Os Cl1 2.3841(4) .
Os Cl2 2.3877(4) 3_566
Os Cl2 2.3877(4) .
N1 O1 1.147(4) .
P C31 1.7914(14) .
P C11 1.7924(14) .
P C21 1.7929(15) .
P C41 1.7965(14) .
C11 C12 1.387(2) .
C11 C16 1.401(2) .
C12 C13 1.397(2) .
C13 C14 1.376(3) .
C14 C15 1.386(3) .
C15 C16 1.386(2) .
C21 C26 1.397(2) .
C21 C22 1.402(2) .
C22 C23 1.384(2) .
C23 C24 1.392(3) .
C24 C25 1.383(3) .
C25 C26 1.386(2) .
C31 C32 1.389(2) .
C31 C36 1.4022(19) .
C32 C33 1.393(2) .
C33 C34 1.385(2) .
C34 C35 1.383(2) .
C35 C36 1.387(2) .
C41 C46 1.391(2) .
C41 C42 1.399(2) .
C42 C43 1.388(2) .
C43 C44 1.390(2) .
C44 C45 1.378(2) .
C45 C46 1.395(2) .
N51 C52 1.139(2) .
C52 C53 1.442(3) .
N61 C62 1.135(3) .
C62 C63 1.449(3) .
